data_7000839
loop_
_publ_author_name
'Hitchcock, Peter B.'
'Khvostov, Alexei V.'
'Lappert, Michael F.'
'Protchenko, Andrey V.'

_publ_section_title
;
 Heteroleptic ytterbium(ii) complexes supported by a bulky
 \b-diketiminato ligand
;
_journal_issue 13
_journal_name_full 'Dalton Transactions'
_journal_page_first 2383
_journal_page_last 2391
_journal_paper_doi 10.1039/b818969b
_journal_year 2009
_chemical_compound_source 'synthesis as described'
_chemical_formula_moiety 'C40 H68 N2 O1 Si2 Yb1'
_chemical_formula_sum 'C40 H68 N2 O Si2 Yb'
_chemical_formula_weight 822.18
_chemical_name_systematic
;
?
;
_space_group_IT_number 2
_symmetry_cell_setting triclinic
_symmetry_Int_Tables_number 2
_symmetry_space_group_name_Hall '-P 1'
_symmetry_space_group_name_H-M 'P -1'
_atom_sites_solution_hydrogens geom
_atom_sites_solution_primary direct
_atom_sites_solution_secondary difmap
_audit_conform_dict_location ftp://ftp.iucr.org/pub/cif_core.dic
_audit_conform_dict_name cif_core.dic
_audit_conform_dict_version 2.2
_audit_creation_date 2003-08-21T14:05:20-00:00
_audit_creation_method 'WinGX routine CIF_UPDATE'
_cell_angle_alpha 98.537(1)
_cell_angle_beta 97.971(1)
_cell_angle_gamma 89.946(1)
_cell_formula_units_Z 4
_cell_length_a 13.6465(2)
_cell_length_b 16.2031(2)
_cell_length_c 19.7654(3)
_cell_measurement_reflns_used 51464
_cell_measurement_temperature 173(2)
_cell_measurement_theta_max 25.028
_cell_measurement_theta_min 3.705
_cell_measurement_wavelength 0.71073
_cell_volume 4279.40(11)
_computing_cell_refinement 'HKL Scalepack (Otwinowski & Minor 1997)'
_computing_data_collection 'Collect (Nonius BV, 1997-2000)'
_computing_data_reduction 'HKL Denzo and Scalepack (Otwinowski & Minor 1997)'
_computing_molecular_graphics 'Ortep-3 for Windows (Farrugia, 1997)'
_computing_publication_material 'WinGX publication routines (Farrugia, 1999)'
_computing_structure_refinement 'SHELXL-97 (Sheldrick, 1997)'
_computing_structure_solution 'SHELXS-97 (Sheldrick, 1997)'
_diffrn_ambient_temperature 173(2)
_diffrn_detector 'CCD plate'
_diffrn_measured_fraction_theta_full 0.977
_diffrn_measured_fraction_theta_max 0.978
_diffrn_measurement_device '95mm CCD camera on \k-goniostat'
_diffrn_measurement_device_type KappaCCD
_diffrn_measurement_method 'CCD rotation images, thick slices'
_diffrn_orient_matrix_type 'by Nonius Collect from scalepack cell'
_diffrn_orient_matrix_UB_11 -0.179564E-1
_diffrn_orient_matrix_UB_12 0.195114E-1
_diffrn_orient_matrix_UB_13 -0.457232E-1
_diffrn_orient_matrix_UB_21 -0.711531E-1
_diffrn_orient_matrix_UB_22 0.17663E-2
_diffrn_orient_matrix_UB_23 0.7111E-2
_diffrn_orient_matrix_UB_31 0.95952E-2
_diffrn_orient_matrix_UB_32 0.592666E-1
_diffrn_orient_matrix_UB_33 0.229911E-1
_diffrn_radiation_monochromator graphite
_diffrn_radiation_probe x-ray
_diffrn_radiation_type MoK\a
_diffrn_radiation_wavelength 0.71073
_diffrn_reflns_av_R_equivalents 0.0533
_diffrn_reflns_av_unetI/netI 0.0451
_diffrn_reflns_limit_h_max 16
_diffrn_reflns_limit_h_min -16
_diffrn_reflns_limit_k_max 19
_diffrn_reflns_limit_k_min -17
_diffrn_reflns_limit_l_max 23
_diffrn_reflns_limit_l_min -23
_diffrn_reflns_number 44846
_diffrn_reflns_theta_full 25.06
_diffrn_reflns_theta_max 25.06
_diffrn_reflns_theta_min 3.73
_diffrn_source 'Enraf Nonius FR590'
_exptl_absorpt_coefficient_mu 2.271
_exptl_absorpt_correction_T_max 0.6474
_exptl_absorpt_correction_T_min 0.465
_exptl_absorpt_correction_type multi-scan
_exptl_absorpt_process_details
;
[c.f. r.h. blessing, acta cryst. (1995), a51, 33-38]
;
_exptl_crystal_colour red
_exptl_crystal_density_diffrn 1.276
_exptl_crystal_density_method 'not measured'
_exptl_crystal_description plate
_exptl_crystal_F_000 1712
_exptl_crystal_size_max 0.35
_exptl_crystal_size_mid 0.3
_exptl_crystal_size_min 0.15
_refine_diff_density_max 5.655
_refine_diff_density_min -1.805
_refine_diff_density_rms 0.137
_refine_ls_extinction_method none
_refine_ls_goodness_of_fit_ref 1.016
_refine_ls_hydrogen_treatment constr
_refine_ls_matrix_type full
_refine_ls_number_parameters 833
_refine_ls_number_reflns 14833
_refine_ls_number_restraints 0
_refine_ls_restrained_S_all 1.016
_refine_ls_R_factor_all 0.0646
_refine_ls_R_factor_gt 0.0535
_refine_ls_shift/su_max 0.002
_refine_ls_shift/su_mean 0
_refine_ls_structure_factor_coef Fsqd
_refine_ls_weighting_details 'calc w=1/[\s^2^(Fo^2^)+(0.0838P)^2^+20.2547P] where P=(Fo^2^+2Fc^2^)/3'
_refine_ls_weighting_scheme calc
_refine_ls_wR_factor_gt 0.1381
_refine_ls_wR_factor_ref 0.1477
_reflns_number_gt 12434
_reflns_number_total 14833
_reflns_threshold_expression >2sigma(I)
_cod_data_source_file b818969b.txt
_cod_data_source_block (6)-aug603
_cod_original_cell_volume 4279.39(10)
_cod_original_sg_symbol_H-M P-1
_cod_original_formula_sum 'C40 H68 N2 O1 Si2 Yb1'
_cod_database_code 7000839

loop_
_symmetry_equiv_pos_as_xyz
'x, y, z'
'-x, -y, -z'

loop_
_atom_site_label
_atom_site_type_symbol
_atom_site_fract_x
_atom_site_fract_y
_atom_site_fract_z
_atom_site_U_iso_or_equiv
_atom_site_adp_type
_atom_site_occupancy
_atom_site_symmetry_multiplicity
_atom_site_calc_flag
_atom_site_refinement_flags
_atom_site_disorder_assembly
_atom_site_disorder_group
Yb Yb 0.576940(18) 0.774310(17) 0.756073(13) 0.02819(10) Uani 1 1 d . . .
Si1 Si 0.84122(16) 0.77997(16) 0.76299(14) 0.0547(6) Uani 1 1 d . . .
Si2 Si 0.75558(17) 0.90675(19) 0.87410(12) 0.0595(7) Uani 1 1 d . . .
O1 O 0.5439(3) 0.6666(3) 0.8203(2) 0.0390(11) Uani 1 1 d . . .
N1 N 0.4138(4) 0.8314(3) 0.7505(3) 0.0333(12) Uani 1 1 d . . .
N2 N 0.5073(4) 0.7074(3) 0.6431(3) 0.0313(12) Uani 1 1 d . . .
C1 C 0.3342(5) 0.7954(4) 0.7120(3) 0.0325(14) Uani 1 1 d . . .
C2 C 0.3352(5) 0.7285(4) 0.6570(3) 0.0307(14) Uani 1 1 d . . .
H2 H 0.2727 0.7014 0.6414 0.037 Uiso 1 1 calc R . .
C3 C 0.4117(5) 0.6950(4) 0.6216(3) 0.0332(14) Uani 1 1 d . . .
C4 C 0.2312(5) 0.8255(5) 0.7223(4) 0.0453(18) Uani 1 1 d . . .
H4A H 0.1992 0.7866 0.7463 0.068 Uiso 1 1 calc R . .
H4B H 0.192 0.8281 0.6772 0.068 Uiso 1 1 calc R . .
H4C H 0.236 0.8811 0.75 0.068 Uiso 1 1 calc R . .
C5 C 0.3753(6) 0.6429(5) 0.5513(4) 0.0475(18) Uani 1 1 d . . .
H5A H 0.3608 0.68 0.5164 0.071 Uiso 1 1 calc R . .
H5B H 0.3152 0.6115 0.5544 0.071 Uiso 1 1 calc R . .
H5C H 0.4268 0.6039 0.5381 0.071 Uiso 1 1 calc R . .
C6 C 0.4044(5) 0.9063(5) 0.7979(4) 0.0392(16) Uani 1 1 d . . .
C7 C 0.4301(6) 0.9828(5) 0.7792(4) 0.056(2) Uani 1 1 d . . .
C8 C 0.4302(8) 1.0551(6) 0.8283(6) 0.082(4) Uani 1 1 d . . .
H8 H 0.4452 1.1076 0.8159 0.099 Uiso 1 1 calc R . .
C9 C 0.4094(8) 1.0515(7) 0.8928(6) 0.085(4) Uani 1 1 d . . .
H9 H 0.4122 1.1011 0.9254 0.103 Uiso 1 1 calc R . .
C10 C 0.3840(6) 0.9758(6) 0.9120(5) 0.063(3) Uani 1 1 d . . .
H10 H 0.3705 0.9747 0.9577 0.075 Uiso 1 1 calc R . .
C11 C 0.3780(5) 0.9020(5) 0.8658(4) 0.0415(17) Uani 1 1 d . . .
C12 C 0.4545(7) 0.9897(5) 0.7086(5) 0.061(2) Uani 1 1 d . . .
H12 H 0.4778 0.9336 0.6895 0.073 Uiso 1 1 calc R . .
C13 C 0.3622(10) 1.0078(9) 0.6596(6) 0.100(4) Uani 1 1 d . . .
H13A H 0.3804 1.0112 0.6139 0.15 Uiso 1 1 calc R . .
H13B H 0.3343 1.0609 0.6779 0.15 Uiso 1 1 calc R . .
H13C H 0.3129 0.9628 0.6559 0.15 Uiso 1 1 calc R . .
C14 C 0.5375(11) 1.0519(9) 0.7075(7) 0.110(5) Uani 1 1 d . . .
H14A H 0.549 1.0524 0.6597 0.165 Uiso 1 1 calc R . .
H14B H 0.5982 1.0356 0.7346 0.165 Uiso 1 1 calc R . .
H14C H 0.5189 1.1077 0.7274 0.165 Uiso 1 1 calc R . .
C15 C 0.3500(6) 0.8211(5) 0.8878(4) 0.052(2) Uani 1 1 d . . .
H15 H 0.3479 0.7758 0.8473 0.063 Uiso 1 1 calc R . .
C16 C 0.4233(9) 0.7972(9) 0.9465(5) 0.093(4) Uani 1 1 d . . .
H16A H 0.4022 0.744 0.9585 0.139 Uiso 1 1 calc R . .
H16B H 0.4258 0.8407 0.9869 0.139 Uiso 1 1 calc R . .
H16C H 0.4891 0.7914 0.9321 0.139 Uiso 1 1 calc R . .
C17 C 0.2469(7) 0.8270(6) 0.9107(5) 0.058(2) Uani 1 1 d . . .
H17A H 0.2291 0.7738 0.9242 0.087 Uiso 1 1 calc R . .
H17B H 0.1983 0.8394 0.8723 0.087 Uiso 1 1 calc R . .
H17C H 0.2475 0.8717 0.9501 0.087 Uiso 1 1 calc R . .
C18 C 0.5726(5) 0.6801(5) 0.5934(3) 0.0381(16) Uani 1 1 d . . .
C19 C 0.6237(5) 0.6038(5) 0.5968(4) 0.0437(17) Uani 1 1 d . . .
C20 C 0.6866(7) 0.5802(6) 0.5482(5) 0.061(2) Uani 1 1 d . . .
H20 H 0.72 0.5288 0.5491 0.073 Uiso 1 1 calc R . .
C21 C 0.7025(7) 0.6277(7) 0.4993(5) 0.070(3) Uani 1 1 d . . .
H21 H 0.7459 0.6092 0.4667 0.084 Uiso 1 1 calc R . .
C22 C 0.6551(7) 0.7031(7) 0.4975(4) 0.067(3) Uani 1 1 d . . .
H22 H 0.6672 0.7369 0.464 0.08 Uiso 1 1 calc R . .
C23 C 0.5889(6) 0.7301(5) 0.5448(4) 0.0478(18) Uani 1 1 d . . .
C24 C 0.6088(6) 0.5479(5) 0.6494(4) 0.0477(18) Uani 1 1 d . . .
H24 H 0.591 0.585 0.6909 0.057 Uiso 1 1 calc R . .
C25 C 0.7021(9) 0.5024(8) 0.6739(7) 0.098(4) Uani 1 1 d . . .
H25A H 0.6878 0.4677 0.708 0.147 Uiso 1 1 calc R . .
H25B H 0.7545 0.5434 0.695 0.147 Uiso 1 1 calc R . .
H25C H 0.7241 0.467 0.6344 0.147 Uiso 1 1 calc R . .
C26 C 0.5239(8) 0.4866(6) 0.6251(5) 0.073(3) Uani 1 1 d . . .
H26A H 0.5172 0.4521 0.661 0.109 Uiso 1 1 calc R . .
H26B H 0.5366 0.4507 0.5828 0.109 Uiso 1 1 calc R . .
H26C H 0.4626 0.517 0.6155 0.109 Uiso 1 1 calc R . .
C27 C 0.5428(6) 0.8147(6) 0.5429(4) 0.056(2) Uani 1 1 d . . .
H27 H 0.4899 0.8191 0.5736 0.067 Uiso 1 1 calc R . .
C28 C 0.4940(10) 0.8271(9) 0.4707(6) 0.101(4) Uani 1 1 d . . .
H28A H 0.4651 0.8826 0.4728 0.151 Uiso 1 1 calc R . .
H28B H 0.4419 0.7844 0.454 0.151 Uiso 1 1 calc R . .
H28C H 0.5439 0.8221 0.4392 0.151 Uiso 1 1 calc R . .
C29 C 0.6191(8) 0.8851(7) 0.5721(6) 0.076(3) Uani 1 1 d . . .
H29A H 0.5875 0.9392 0.5703 0.114 Uiso 1 1 calc R . .
H29B H 0.6737 0.8808 0.5444 0.114 Uiso 1 1 calc R . .
H29C H 0.6448 0.8801 0.6201 0.114 Uiso 1 1 calc R . .
C30 C 0.7442(5) 0.8523(5) 0.7861(4) 0.0444(17) Uani 1 1 d . . .
H30 H 0.7427 0.8961 0.7552 0.053 Uiso 1 1 calc R . .
C31 C 0.9737(7) 0.8127(8) 0.7920(7) 0.092(4) Uani 1 1 d . . .
H31A H 1.0168 0.7677 0.7758 0.138 Uiso 1 1 calc R . .
H31B H 0.9857 0.8245 0.8426 0.138 Uiso 1 1 calc R . .
H31C H 0.9881 0.863 0.7728 0.138 Uiso 1 1 calc R . .
C32 C 0.8221(11) 0.6796(8) 0.7980(9) 0.116(5) Uani 1 1 d . . .
H32A H 0.8738 0.6403 0.7859 0.174 Uiso 1 1 calc R . .
H32B H 0.757 0.6551 0.7779 0.174 Uiso 1 1 calc R . .
H32C H 0.8257 0.6914 0.8484 0.174 Uiso 1 1 calc R . .
C33 C 0.8371(7) 0.7505(7) 0.6685(6) 0.075(3) Uani 1 1 d . . .
H33A H 0.8904 0.7117 0.6591 0.113 Uiso 1 1 calc R . .
H33B H 0.8457 0.8006 0.6475 0.113 Uiso 1 1 calc R . .
H33C H 0.7731 0.7236 0.6489 0.113 Uiso 1 1 calc R . .
C34 C 0.8666(13) 0.9772(13) 0.9066(10) 0.168(9) Uani 1 1 d . . .
H34A H 0.8808 1.0082 0.87 0.252 Uiso 1 1 calc R . .
H34B H 0.9238 0.9436 0.9199 0.252 Uiso 1 1 calc R . .
H34C H 0.8531 1.0165 0.9468 0.252 Uiso 1 1 calc R . .
C35 C 0.6662(19) 1.0013(13) 0.8832(8) 0.190(11) Uani 1 1 d . . .
H35A H 0.6786 1.0393 0.8511 0.285 Uiso 1 1 calc R . .
H35B H 0.6779 1.031 0.9307 0.285 Uiso 1 1 calc R . .
H35C H 0.5975 0.9807 0.8726 0.285 Uiso 1 1 calc R . .
C36 C 0.717(3) 0.8515(11) 0.9318(9) 0.34(3) Uani 1 1 d . . .
H36A H 0.7253 0.8855 0.9777 0.511 Uiso 1 1 calc R . .
H36B H 0.7557 0.8008 0.9335 0.511 Uiso 1 1 calc R . .
H36C H 0.6466 0.8361 0.9178 0.511 Uiso 1 1 calc R . .
C37 C 0.5963(6) 0.6313(6) 0.8771(5) 0.058(2) Uani 1 1 d . . .
H37A H 0.6051 0.6731 0.9195 0.07 Uiso 1 1 calc R . .
H37B H 0.6624 0.6127 0.8666 0.07 Uiso 1 1 calc R . .
C38 C 0.5340(7) 0.5572(6) 0.8871(5) 0.058(2) Uani 1 1 d . . .
H38A H 0.576 0.5108 0.9004 0.069 Uiso 1 1 calc R . .
H38B H 0.4899 0.5734 0.9224 0.069 Uiso 1 1 calc R . .
C39 C 0.4754(6) 0.5342(5) 0.8157(4) 0.0454(17) Uani 1 1 d . . .
H39A H 0.515 0.5004 0.7839 0.055 Uiso 1 1 calc R . .
H39B H 0.4136 0.5032 0.8176 0.055 Uiso 1 1 calc R . .
C40 C 0.4541(5) 0.6174(4) 0.7945(4) 0.0380(15) Uani 1 1 d . . .
H40A H 0.4393 0.6128 0.7436 0.046 Uiso 1 1 calc R . .
H40B H 0.3971 0.6428 0.8153 0.046 Uiso 1 1 calc R . .
Yb1B Yb 0.028083(19) 0.273707(16) 0.755819(13) 0.02706(10) Uani 1 1 d . A 1
Si1B Si -0.10607(16) 0.39959(15) 0.87839(11) 0.0474(5) Uani 1 1 d . A 1
Si2B Si -0.23485(15) 0.27676(15) 0.76397(14) 0.0530(6) Uani 1 1 d . A 1
O1B O 0.0859(4) 0.1655(3) 0.8188(3) 0.0466(13) Uani 1 1 d . A 1
N1B N 0.0496(4) 0.2090(3) 0.6413(3) 0.0301(11) Uani 1 1 d . A 1
N2B N 0.1854(4) 0.3353(3) 0.7481(3) 0.0288(11) Uani 1 1 d . A 1
C1B C 0.1368(5) 0.1977(4) 0.6198(3) 0.0324(14) Uani 1 1 d . A 1
C2B C 0.2288(5) 0.2318(4) 0.6554(3) 0.0311(14) Uani 1 1 d . A 1
H2B H 0.2852 0.2045 0.6402 0.037 Uiso 1 1 calc R A 1
C3B C 0.2508(5) 0.2996(4) 0.7095(3) 0.0289(13) Uani 1 1 d . A 1
C4B C 0.1454(6) 0.1475(5) 0.5492(4) 0.0476(19) Uani 1 1 d . A 1
H4B1 H 0.0911 0.1061 0.5366 0.071 Uiso 1 1 calc R A 1
H4B2 H 0.2088 0.1188 0.5512 0.071 Uiso 1 1 calc R A 1
H4B3 H 0.1419 0.1851 0.5145 0.071 Uiso 1 1 calc R A 1
C5B C 0.3561(5) 0.3312(5) 0.7197(4) 0.0426(17) Uani 1 1 d . A 1
H5B1 H 0.3578 0.3921 0.7323 0.064 Uiso 1 1 calc R A 1
H5B2 H 0.3846 0.3161 0.6768 0.064 Uiso 1 1 calc R A 1
H5B3 H 0.3947 0.3061 0.7568 0.064 Uiso 1 1 calc R A 1
C6B C -0.0358(5) 0.1821(5) 0.5925(3) 0.0379(16) Uani 1 1 d . A 1
C7B C -0.0721(6) 0.2341(5) 0.5436(4) 0.0471(19) Uani 1 1 d . A 1
C8B C -0.1576(7) 0.2067(7) 0.4974(4) 0.065(3) Uani 1 1 d . A 1
H8B H -0.1845 0.2412 0.4649 0.078 Uiso 1 1 calc R A 1
C9B C -0.2033(7) 0.1310(7) 0.4980(5) 0.067(3) Uani 1 1 d . A 1
H9B H -0.259 0.1127 0.4647 0.081 Uiso 1 1 calc R A 1
C10B C -0.1686(7) 0.0823(6) 0.5465(5) 0.061(2) Uani 1 1 d . A 1
H10B H -0.2021 0.0314 0.5477 0.073 Uiso 1 1 calc R A 1
C11B C -0.0849(5) 0.1061(5) 0.5942(4) 0.0436(17) Uani 1 1 d . A 1
C12B C -0.0259(7) 0.3177(6) 0.5426(4) 0.057(2) Uani 1 1 d . A 1
H12B H 0.0393 0.3213 0.5732 0.068 Uiso 1 1 calc R A 1
C13B C -0.0063(11) 0.3307(10) 0.4700(6) 0.104(5) Uani 1 1 d . A 1
H13D H 0.024 0.3861 0.4723 0.156 Uiso 1 1 calc R A 1
H13E H -0.069 0.3265 0.4386 0.156 Uiso 1 1 calc R A 1
H13F H 0.0386 0.2879 0.4527 0.156 Uiso 1 1 calc R A 1
C14B C -0.0906(8) 0.3879(6) 0.5724(6) 0.073(3) Uani 1 1 d . A 1
H14D H -0.0596 0.4421 0.5714 0.109 Uiso 1 1 calc R A 1
H14E H -0.0974 0.3821 0.6202 0.109 Uiso 1 1 calc R A 1
H14F H -0.1562 0.3842 0.5446 0.109 Uiso 1 1 calc R A 1
C15B C -0.0474(6) 0.0491(5) 0.6463(4) 0.051(2) Uani 1 1 d . A 1
H15B H -0.0166 0.0856 0.6892 0.061 Uiso 1 1 calc R A 1
C16B C -0.1317(9) -0.0007(7) 0.6660(7) 0.089(3) Uani 1 1 d . A 1
H16D H -0.1046 -0.0366 0.6995 0.133 Uiso 1 1 calc R A 1
H16E H -0.166 -0.0353 0.6246 0.133 Uiso 1 1 calc R A 1
H16F H -0.1785 0.0379 0.6866 0.133 Uiso 1 1 calc R A 1
C17B C 0.0316(9) -0.0092(6) 0.6224(5) 0.077(3) Uani 1 1 d . A 1
H17D H 0.0528 -0.0444 0.6578 0.115 Uiso 1 1 calc R A 1
H17E H 0.0883 0.0236 0.6149 0.115 Uiso 1 1 calc R A 1
H17F H 0.0048 -0.0445 0.5792 0.115 Uiso 1 1 calc R A 1
C18B C 0.2153(5) 0.4094(4) 0.7965(3) 0.0338(15) Uani 1 1 d . A 1
C19B C 0.2675(5) 0.4051(4) 0.8618(4) 0.0382(16) Uani 1 1 d . A 1
C20B C 0.2836(6) 0.4786(5) 0.9097(4) 0.0428(17) Uani 1 1 d . A 1
H20B H 0.3169 0.476 0.9548 0.051 Uiso 1 1 calc R A 1
C21B C 0.2517(6) 0.5548(5) 0.8924(4) 0.050(2) Uani 1 1 d . A 1
H21B H 0.2645 0.6041 0.9251 0.06 Uiso 1 1 calc R A 1
C22B C 0.2009(6) 0.5591(5) 0.8270(5) 0.053(2) Uani 1 1 d . A 1
H22B H 0.1793 0.6116 0.8153 0.063 Uiso 1 1 calc R A 1
C23B C 0.1813(5) 0.4869(4) 0.7781(4) 0.0395(16) Uani 1 1 d . A 1
C24B C 0.3035(7) 0.3240(5) 0.8845(4) 0.052(2) Uani 1 1 d . A 1
H24B H 0.2912 0.2793 0.8434 0.062 Uiso 1 1 calc R A 1
C25B C 0.2450(10) 0.3003(7) 0.9399(5) 0.093(4) Uani 1 1 d . A 1
H25D H 0.2693 0.2475 0.9539 0.139 Uiso 1 1 calc R A 1
H25E H 0.1746 0.2938 0.9211 0.139 Uiso 1 1 calc R A 1
H25F H 0.2536 0.3443 0.9801 0.139 Uiso 1 1 calc R A 1
C26B C 0.4156(8) 0.3277(6) 0.9103(5) 0.076(3) Uani 1 1 d . A 1
H26D H 0.4362 0.2741 0.9243 0.114 Uiso 1 1 calc R A 1
H26E H 0.43 0.3722 0.9498 0.114 Uiso 1 1 calc R A 1
H26F H 0.4517 0.3393 0.873 0.114 Uiso 1 1 calc R A 1
C27B C 0.1249(6) 0.4935(5) 0.7076(4) 0.0490(19) Uani 1 1 d . A 1
H27B H 0.0923 0.4379 0.6893 0.059 Uiso 1 1 calc R A 1
C28B C 0.1942(10) 0.5106(9) 0.6579(6) 0.096(4) Uani 1 1 d . A 1
H28D H 0.2459 0.4685 0.6571 0.143 Uiso 1 1 calc R A 1
H28E H 0.2248 0.5662 0.6728 0.143 Uiso 1 1 calc R A 1
H28F H 0.157 0.5081 0.6115 0.143 Uiso 1 1 calc R A 1
C29B C 0.0454(10) 0.5566(9) 0.7091(6) 0.101(4) Uani 1 1 d . A 1
H29D H 0.0117 0.5573 0.6621 0.151 Uiso 1 1 calc R A 1
H29E H 0.0747 0.6118 0.7279 0.151 Uiso 1 1 calc R A 1
H29F H -0.0024 0.542 0.7383 0.151 Uiso 1 1 calc R A 1
C30B C -0.1273(5) 0.3474(5) 0.7889(4) 0.0439(17) Uani 1 1 d . A 1
H30B H -0.1387 0.3928 0.7596 0.053 Uiso 1 1 calc R A 1
C31B C 0.0114(10) 0.4620(14) 0.8972(7) 0.167(10) Uani 1 1 d . A 1
H31D H 0.0207 0.4886 0.9455 0.251 Uiso 1 1 calc R A 1
H31E H 0.0086 0.505 0.867 0.251 Uiso 1 1 calc R A 1
H31F H 0.067 0.4253 0.8889 0.251 Uiso 1 1 calc R A 1
C32B C -0.1054(14) 0.3279(9) 0.9445(6) 0.120(6) Uani 1 1 d . A 1
H32D H -0.0936 0.3605 0.9909 0.179 Uiso 1 1 calc R A 1
H32E H -0.0527 0.2873 0.9391 0.179 Uiso 1 1 calc R A 1
H32F H -0.1694 0.2985 0.9381 0.179 Uiso 1 1 calc R A 1
C33B C -0.2010(11) 0.4797(8) 0.9025(6) 0.098(4) Uani 1 1 d . A 1
H33D H -0.1842 0.5041 0.9512 0.147 Uiso 1 1 calc R A 1
H33E H -0.2666 0.4527 0.8953 0.147 Uiso 1 1 calc R A 1
H33F H -0.2014 0.5238 0.8735 0.147 Uiso 1 1 calc R A 1
C34B C -0.3615(7) 0.2970(8) 0.7822(9) 0.132(7) Uani 1 1 d . A 1
H34D H -0.4037 0.2479 0.7632 0.198 Uiso 1 1 calc R A 1
H34E H -0.387 0.3451 0.7609 0.198 Uiso 1 1 calc R A 1
H34F H -0.3615 0.309 0.8323 0.198 Uiso 1 1 calc R A 1
C35B C -0.2716(8) 0.2550(8) 0.6689(5) 0.084(3) Uani 1 1 d . A 1
H35D H -0.2127 0.2426 0.6463 0.126 Uiso 1 1 calc R A 1
H35E H -0.3039 0.304 0.6528 0.126 Uiso 1 1 calc R A 1
H35F H -0.3177 0.207 0.6575 0.126 Uiso 1 1 calc R A 1
C36B C -0.2075(10) 0.1716(8) 0.7919(9) 0.116(5) Uani 1 1 d . A 1
H36D H -0.1398 0.1561 0.7849 0.174 Uiso 1 1 calc R A 1
H36E H -0.2543 0.1296 0.7645 0.174 Uiso 1 1 calc R A 1
H36F H -0.2142 0.1746 0.841 0.174 Uiso 1 1 calc R A 1
C37B C 0.1674(7) 0.1173(5) 0.7941(5) 0.054(2) Uani 1 1 d . A 1
H37C H 0.2319 0.1423 0.817 0.065 Uiso 1 1 calc R A 1
H37D H 0.1646 0.1148 0.7435 0.065 Uiso 1 1 calc R A 1
C38B C 0.1536(8) 0.0322(5) 0.8123(5) 0.065(3) Uani 1 1 d . A 1
H38C H 0.1033 -0.0012 0.7782 0.078 Uiso 1 1 calc R A 1
H38D H 0.2165 0.0016 0.8156 0.078 Uiso 1 1 calc R A 1
C39B C 0.1196(10) 0.0519(7) 0.8797(6) 0.081(3) Uani 1 1 d . A 1
H39C H 0.1764 0.0653 0.9167 0.097 Uiso 1 1 calc R A 1
H39D H 0.0815 0.0043 0.8897 0.097 Uiso 1 1 calc R A 1
C40B C 0.0535(8) 0.1281(6) 0.8740(5) 0.065(2) Uani 1 1 d . A 1
H40C H -0.0171 0.1109 0.8627 0.078 Uiso 1 1 calc R A 1
H40D H 0.0628 0.1677 0.9178 0.078 Uiso 1 1 calc R A 1

loop_
_atom_site_aniso_label
_atom_site_aniso_U_11
_atom_site_aniso_U_22
_atom_site_aniso_U_33
_atom_site_aniso_U_23
_atom_site_aniso_U_13
_atom_site_aniso_U_12
Yb 0.02331(15) 0.03281(17) 0.02897(16) 0.00653(11) 0.00343(11) -0.00174(11)
Si1 0.0277(10) 0.0614(15) 0.0796(16) 0.0201(12) 0.0134(10) -0.0042(9)
Si2 0.0371(12) 0.102(2) 0.0389(12) 0.0115(12) 0.0009(9) -0.0241(12)
O1 0.038(3) 0.041(3) 0.040(3) 0.016(2) 0.000(2) -0.008(2)
N1 0.029(3) 0.038(3) 0.031(3) -0.003(2) 0.002(2) 0.001(2)
N2 0.029(3) 0.039(3) 0.027(3) 0.005(2) 0.008(2) 0.006(2)
C1 0.033(3) 0.031(3) 0.033(3) 0.005(3) 0.004(3) 0.001(3)
C2 0.027(3) 0.033(3) 0.030(3) 0.001(3) -0.001(3) -0.002(3)
C3 0.040(4) 0.032(3) 0.027(3) 0.002(3) 0.005(3) -0.001(3)
C4 0.024(3) 0.052(5) 0.054(4) -0.006(4) 0.001(3) 0.002(3)
C5 0.039(4) 0.059(5) 0.039(4) -0.008(3) 0.002(3) -0.002(3)
C6 0.028(3) 0.044(4) 0.039(4) -0.009(3) 0.001(3) -0.005(3)
C7 0.056(5) 0.049(5) 0.060(5) -0.017(4) 0.019(4) -0.019(4)
C8 0.087(7) 0.059(6) 0.099(8) -0.031(5) 0.049(6) -0.035(5)
C9 0.087(7) 0.072(7) 0.086(7) -0.050(6) 0.041(6) -0.045(6)
C10 0.048(5) 0.078(6) 0.053(5) -0.028(5) 0.016(4) -0.015(4)
C11 0.027(3) 0.053(4) 0.036(4) -0.011(3) -0.005(3) 0.003(3)
C12 0.072(6) 0.036(4) 0.077(6) -0.006(4) 0.031(5) -0.013(4)
C13 0.102(10) 0.120(11) 0.077(8) 0.009(7) 0.010(7) -0.021(8)
C14 0.124(11) 0.122(11) 0.086(8) -0.003(7) 0.040(8) -0.079(9)
C15 0.058(5) 0.060(5) 0.038(4) 0.003(4) 0.009(4) 0.026(4)
C16 0.084(8) 0.138(11) 0.054(6) 0.014(6) 0.004(5) 0.052(8)
C17 0.066(6) 0.058(5) 0.052(5) 0.006(4) 0.017(4) 0.002(4)
C18 0.030(3) 0.056(5) 0.026(3) -0.001(3) 0.005(3) -0.003(3)
C19 0.038(4) 0.047(4) 0.042(4) -0.008(3) 0.010(3) 0.000(3)
C20 0.062(5) 0.064(6) 0.056(5) -0.014(4) 0.028(4) 0.002(4)
C21 0.063(6) 0.086(7) 0.059(6) -0.014(5) 0.028(5) -0.005(5)
C22 0.062(6) 0.100(8) 0.040(5) 0.003(5) 0.020(4) -0.019(5)
C23 0.044(4) 0.062(5) 0.038(4) 0.006(4) 0.008(3) -0.007(4)
C24 0.055(5) 0.041(4) 0.048(4) 0.001(3) 0.015(4) 0.017(4)
C25 0.086(8) 0.085(8) 0.134(11) 0.044(8) 0.028(8) 0.037(7)
C26 0.091(8) 0.066(6) 0.060(6) 0.002(5) 0.016(5) -0.024(5)
C27 0.050(5) 0.078(6) 0.046(4) 0.028(4) 0.010(4) -0.003(4)
C28 0.121(11) 0.114(10) 0.069(7) 0.058(7) -0.025(7) -0.013(8)
C29 0.078(7) 0.067(6) 0.084(7) 0.009(5) 0.018(6) 0.003(5)
C30 0.041(4) 0.054(5) 0.040(4) 0.016(3) 0.003(3) 0.000(3)
C31 0.030(5) 0.105(9) 0.143(11) 0.016(8) 0.016(6) 0.009(5)
C32 0.103(10) 0.081(9) 0.188(15) 0.060(9) 0.064(10) 0.012(7)
C33 0.051(5) 0.079(7) 0.094(8) -0.005(6) 0.024(5) -0.001(5)
C34 0.130(14) 0.20(2) 0.153(15) -0.081(14) 0.053(12) -0.073(14)
C35 0.29(3) 0.181(19) 0.077(10) -0.025(11) -0.004(13) 0.12(2)
C36 0.84(8) 0.107(13) 0.103(13) -0.041(10) 0.22(3) -0.20(3)
C37 0.047(5) 0.065(6) 0.066(5) 0.035(4) -0.010(4) -0.012(4)
C38 0.055(5) 0.061(5) 0.062(5) 0.030(4) 0.002(4) -0.008(4)
C39 0.045(4) 0.041(4) 0.052(4) 0.004(3) 0.016(4) -0.002(3)
C40 0.035(4) 0.038(4) 0.041(4) 0.008(3) 0.006(3) -0.006(3)
Yb1B 0.02888(16) 0.02505(15) 0.02843(16) 0.00439(11) 0.00775(11) 0.00182(11)
Si1B 0.0372(11) 0.0585(14) 0.0466(12) -0.0019(10) 0.0166(9) 0.0002(9)
Si2B 0.0256(10) 0.0569(14) 0.0718(15) -0.0022(11) 0.0038(10) 0.0013(9)
O1B 0.063(3) 0.033(3) 0.048(3) 0.018(2) 0.008(3) 0.007(2)
N1B 0.029(3) 0.029(3) 0.031(3) 0.003(2) 0.003(2) 0.001(2)
N2B 0.037(3) 0.021(3) 0.029(3) 0.004(2) 0.004(2) 0.002(2)
C1B 0.037(4) 0.031(3) 0.028(3) 0.003(3) 0.005(3) 0.002(3)
C2B 0.034(3) 0.030(3) 0.030(3) 0.001(3) 0.010(3) 0.002(3)
C3B 0.033(3) 0.027(3) 0.030(3) 0.009(3) 0.009(3) 0.000(3)
C4B 0.040(4) 0.060(5) 0.037(4) -0.016(3) 0.010(3) -0.006(4)
C5B 0.038(4) 0.042(4) 0.046(4) -0.006(3) 0.012(3) -0.007(3)
C6B 0.035(4) 0.047(4) 0.031(3) -0.002(3) 0.009(3) 0.007(3)
C7B 0.042(4) 0.064(5) 0.033(4) 0.002(3) 0.003(3) 0.014(4)
C8B 0.052(5) 0.099(8) 0.037(4) 0.000(4) -0.002(4) 0.023(5)
C9B 0.049(5) 0.086(7) 0.054(5) -0.021(5) -0.005(4) 0.001(5)
C10B 0.053(5) 0.057(5) 0.062(5) -0.016(4) 0.001(4) -0.002(4)
C11B 0.037(4) 0.046(4) 0.042(4) -0.007(3) 0.004(3) -0.004(3)
C12B 0.058(5) 0.070(6) 0.049(5) 0.031(4) 0.006(4) 0.011(4)
C13B 0.130(11) 0.137(12) 0.063(7) 0.058(7) 0.027(7) 0.021(9)
C14B 0.074(7) 0.065(6) 0.078(7) 0.009(5) 0.006(5) 0.007(5)
C15B 0.062(5) 0.037(4) 0.051(5) -0.005(3) 0.005(4) -0.018(4)
C16B 0.082(8) 0.074(7) 0.115(9) 0.028(7) 0.015(7) -0.021(6)
C17B 0.097(8) 0.060(6) 0.062(6) -0.009(5) -0.005(5) 0.026(6)
C18B 0.036(3) 0.035(4) 0.033(3) -0.001(3) 0.017(3) -0.018(3)
C19B 0.036(4) 0.041(4) 0.039(4) 0.001(3) 0.013(3) -0.006(3)
C20B 0.043(4) 0.049(5) 0.034(4) -0.008(3) 0.013(3) -0.013(3)
C21B 0.049(4) 0.036(4) 0.061(5) -0.017(4) 0.022(4) -0.009(3)
C22B 0.050(5) 0.026(4) 0.080(6) -0.007(4) 0.021(4) 0.001(3)
C23B 0.044(4) 0.023(3) 0.052(4) -0.003(3) 0.016(3) 0.002(3)
C24B 0.078(6) 0.048(5) 0.027(4) 0.006(3) -0.003(4) -0.014(4)
C25B 0.145(11) 0.089(8) 0.047(5) 0.024(5) 0.004(6) -0.053(8)
C26B 0.089(7) 0.059(6) 0.065(6) -0.001(5) -0.025(5) 0.008(5)
C27B 0.058(5) 0.033(4) 0.056(5) 0.004(3) 0.010(4) 0.006(3)
C28B 0.109(10) 0.123(11) 0.065(7) 0.028(7) 0.032(7) 0.029(8)
C29B 0.110(10) 0.104(10) 0.085(8) 0.013(7) 0.002(7) 0.059(8)
C30B 0.032(4) 0.050(4) 0.049(4) 0.000(3) 0.013(3) 0.005(3)
C31B 0.089(10) 0.32(3) 0.073(8) -0.077(12) 0.039(7) -0.089(13)
C32B 0.212(18) 0.095(9) 0.053(6) 0.012(6) 0.022(8) 0.057(10)
C33B 0.134(11) 0.078(8) 0.080(8) -0.007(6) 0.029(8) 0.034(8)
C34B 0.039(5) 0.132(10) 0.289(19) 0.166(12) 0.101(8) 0.061(6)
C35B 0.056(6) 0.106(9) 0.074(7) -0.034(6) 0.002(5) -0.002(6)
C36B 0.086(9) 0.075(8) 0.188(15) 0.054(9) -0.020(9) -0.030(7)
C37B 0.058(5) 0.039(4) 0.065(5) 0.012(4) 0.004(4) 0.013(4)
C38B 0.099(7) 0.026(4) 0.062(5) 0.004(4) -0.009(5) 0.005(4)
C39B 0.113(9) 0.059(6) 0.081(7) 0.034(5) 0.018(6) 0.017(6)
C40B 0.079(7) 0.055(5) 0.068(6) 0.034(5) 0.012(5) 0.005(5)

loop_
_atom_type_symbol
_atom_type_description
_atom_type_scat_dispersion_real
_atom_type_scat_dispersion_imag
_atom_type_scat_source
C C 0.0033 0.0016 'International Tables Vol C Tables 4.2.6.8 and 6.1.1.4'
H H 0 0 'International Tables Vol C Tables 4.2.6.8 and 6.1.1.4'
N N 0.0061 0.0033 'International Tables Vol C Tables 4.2.6.8 and 6.1.1.4'
O O 0.0106 0.006 'International Tables Vol C Tables 4.2.6.8 and 6.1.1.4'
Si Si 0.0817 0.0704 'International Tables Vol C Tables 4.2.6.8 and 6.1.1.4'
Yb Yb -0.385 5.5486 'International Tables Vol C Tables 4.2.6.8 and 6.1.1.4'

loop_
_geom_angle_atom_site_label_1
_geom_angle_atom_site_label_2
_geom_angle_atom_site_label_3
_geom_angle
_geom_angle_site_symmetry_1
_geom_angle_site_symmetry_3
_geom_angle_publ_flag
O1 Yb N2 98.65(18) . . ?
O1 Yb N1 95.66(18) . . ?
N2 Yb N1 80.57(18) . . ?
O1 Yb C30 118.7(2) . . ?
N2 Yb C30 125.5(2) . . ?
N1 Yb C30 128.3(2) . . ?
C30 Si1 C33 112.9(4) . . ?
C30 Si1 C31 118.9(5) . . ?
C33 Si1 C31 102.8(5) . . ?
C30 Si1 C32 108.7(5) . . ?
C33 Si1 C32 106.0(6) . . ?
C31 Si1 C32 106.5(6) . . ?
C36 Si2 C30 115.0(6) . . ?
C36 Si2 C34 116.1(13) . . ?
C30 Si2 C34 118.0(6) . . ?
C36 Si2 C35 99.5(14) . . ?
C30 Si2 C35 112.2(5) . . ?
C34 Si2 C35 91.4(10) . . ?
C37 O1 C40 108.5(5) . . ?
C37 O1 Yb 135.5(4) . . ?
C40 O1 Yb 115.7(4) . . ?
C1 N1 C6 119.6(5) . . ?
C1 N1 Yb 124.7(4) . . ?
C6 N1 Yb 115.4(4) . . ?
C3 N2 C18 116.3(5) . . ?
C3 N2 Yb 124.9(4) . . ?
C18 N2 Yb 118.9(4) . . ?
N1 C1 C2 124.8(6) . . ?
N1 C1 C4 121.4(6) . . ?
C2 C1 C4 113.8(6) . . ?
C3 C2 C1 131.7(6) . . ?
N2 C3 C2 125.6(6) . . ?
N2 C3 C5 120.6(6) . . ?
C2 C3 C5 113.8(6) . . ?
C7 C6 N1 118.3(6) . . ?
C7 C6 C11 121.0(7) . . ?
N1 C6 C11 120.5(7) . . ?
C6 C7 C8 118.2(8) . . ?
C6 C7 C12 122.2(7) . . ?
C8 C7 C12 119.6(8) . . ?
C9 C8 C7 121.4(10) . . ?
C8 C9 C10 120.8(8) . . ?
C11 C10 C9 121.5(9) . . ?
C10 C11 C6 117.0(8) . . ?
C10 C11 C15 120.3(8) . . ?
C6 C11 C15 122.5(6) . . ?
C7 C12 C14 114.6(8) . . ?
C7 C12 C13 111.5(8) . . ?
C14 C12 C13 110.5(10) . . ?
C11 C15 C16 112.7(9) . . ?
C11 C15 C17 110.3(6) . . ?
C16 C15 C17 108.6(8) . . ?
C23 C18 C19 120.6(7) . . ?
C23 C18 N2 119.7(7) . . ?
C19 C18 N2 119.6(6) . . ?
C20 C19 C18 117.6(8) . . ?
C20 C19 C24 120.1(8) . . ?
C18 C19 C24 122.2(6) . . ?
C21 C20 C19 122.7(9) . . ?
C20 C21 C22 119.5(8) . . ?
C21 C22 C23 120.6(9) . . ?
C18 C23 C22 118.9(8) . . ?
C18 C23 C27 122.4(7) . . ?
C22 C23 C27 118.6(8) . . ?
C26 C24 C19 112.7(7) . . ?
C26 C24 C25 110.3(9) . . ?
C19 C24 C25 113.4(8) . . ?
C23 C27 C28 113.1(9) . . ?
C23 C27 C29 111.0(7) . . ?
C28 C27 C29 110.0(8) . . ?
Si2 C30 Si1 118.2(4) . . ?
Si2 C30 Yb 109.2(3) . . ?
Si1 C30 Yb 108.6(4) . . ?
O1 C37 C38 106.7(6) . . ?
C39 C38 C37 101.6(6) . . ?
C40 C39 C38 102.2(6) . . ?
O1 C40 C39 104.6(6) . . ?
O1B Yb1B N2B 98.37(18) . . ?
O1B Yb1B N1B 99.56(18) . . ?
N2B Yb1B N1B 80.85(17) . . ?
O1B Yb1B C30B 116.6(2) . . ?
N2B Yb1B C30B 128.0(2) . . ?
N1B Yb1B C30B 125.2(2) . . ?
C30B Si1B C31B 111.7(5) . . ?
C30B Si1B C32B 114.5(5) . . ?
C31B Si1B C32B 108.4(9) . . ?
C30B Si1B C33B 115.0(5) . . ?
C31B Si1B C33B 102.6(8) . . ?
C32B Si1B C33B 103.6(6) . . ?
C30B Si2B C34B 127.2(6) . . ?
C30B Si2B C35B 112.6(5) . . ?
C34B Si2B C35B 94.1(6) . . ?
C30B Si2B C36B 111.0(5) . . ?
C34B Si2B C36B 103.8(5) . . ?
C35B Si2B C36B 105.5(7) . . ?
C40B O1B C37B 108.5(6) . . ?
C40B O1B Yb1B 135.1(5) . . ?
C37B O1B Yb1B 116.0(4) . . ?
C1B N1B C6B 117.0(5) . . ?
C1B N1B Yb1B 123.8(4) . . ?
C6B N1B Yb1B 119.2(4) . . ?
C3B N2B C18B 118.6(5) . . ?
C3B N2B Yb1B 124.3(4) . . ?
C18B N2B Yb1B 116.4(4) . . ?
N1B C1B C2B 126.0(6) . . ?
N1B C1B C4B 120.7(6) . . ?
C2B C1B C4B 113.2(6) . . ?
C3B C2B C1B 131.1(6) . . ?
N2B C3B C2B 124.5(6) . . ?
N2B C3B C5B 121.2(6) . . ?
C2B C3B C5B 114.4(6) . . ?
C11B C6B C7B 120.5(7) . . ?
C11B C6B N1B 120.6(6) . . ?
C7B C6B N1B 118.9(7) . . ?
C8B C7B C6B 117.4(8) . . ?
C8B C7B C12B 120.3(8) . . ?
C6B C7B C12B 122.2(7) . . ?
C9B C8B C7B 121.8(9) . . ?
C10B C9B C8B 120.0(8) . . ?
C9B C10B C11B 121.2(9) . . ?
C10B C11B C6B 119.1(8) . . ?
C10B C11B C15B 119.4(8) . . ?
C6B C11B C15B 121.5(6) . . ?
C7B C12B C14B 110.4(8) . . ?
C7B C12B C13B 112.9(9) . . ?
C14B C12B C13B 110.1(8) . . ?
C17B C15B C11B 113.0(7) . . ?
C17B C15B C16B 110.2(8) . . ?
C11B C15B C16B 112.0(8) . . ?
C19B C18B C23B 120.8(6) . . ?
C19B C18B N2B 121.7(6) . . ?
C23B C18B N2B 117.2(6) . . ?
C18B C19B C20B 118.8(7) . . ?
C18B C19B C24B 122.9(6) . . ?
C20B C19B C24B 118.2(7) . . ?
C21B C20B C19B 121.1(7) . . ?
C20B C21B C22B 120.0(7) . . ?
C21B C22B C23B 120.7(7) . . ?
C22B C23B C18B 118.5(7) . . ?
C22B C23B C27B 119.6(7) . . ?
C18B C23B C27B 121.9(6) . . ?
C19B C24B C25B 110.7(8) . . ?
C19B C24B C26B 111.8(7) . . ?
C25B C24B C26B 110.9(8) . . ?
C29B C27B C28B 110.2(9) . . ?
C29B C27B C23B 113.7(7) . . ?
C28B C27B C23B 111.1(8) . . ?
Si2B C30B Si1B 117.1(4) . . ?
Si2B C30B Yb1B 110.2(3) . . ?
Si1B C30B Yb1B 110.7(3) . . ?
O1B C37B C38B 105.0(7) . . ?
C39B C38B C37B 101.6(7) . . ?
C38B C39B C40B 105.1(8) . . ?
O1B C40B C39B 104.4(8) . . ?

loop_
_geom_bond_atom_site_label_1
_geom_bond_atom_site_label_2
_geom_bond_distance
_geom_bond_site_symmetry_2
_geom_bond_publ_flag
Yb O1 2.383(4) . ?
Yb N2 2.401(5) . ?
Yb N1 2.404(5) . ?
Yb C30 2.562(8) . ?
Si1 C30 1.828(8) . ?
Si1 C33 1.850(11) . ?
Si1 C31 1.872(10) . ?
Si1 C32 1.891(12) . ?
Si2 C36 1.691(14) . ?
Si2 C30 1.817(8) . ?
Si2 C34 1.878(15) . ?
Si2 C35 1.960(17) . ?
O1 C37 1.438(9) . ?
O1 C40 1.451(8) . ?
N1 C1 1.319(8) . ?
N1 C6 1.437(9) . ?
N2 C3 1.320(9) . ?
N2 C18 1.438(8) . ?
C1 C2 1.418(9) . ?
C1 C4 1.517(9) . ?
C2 C3 1.400(9) . ?
C3 C5 1.534(9) . ?
C6 C7 1.403(11) . ?
C6 C11 1.448(10) . ?
C7 C8 1.406(12) . ?
C7 C12 1.498(12) . ?
C8 C9 1.355(15) . ?
C9 C10 1.395(15) . ?
C10 C11 1.388(11) . ?
C11 C15 1.507(12) . ?
C12 C14 1.522(13) . ?
C12 C13 1.535(16) . ?
C15 C16 1.519(12) . ?
C15 C17 1.535(12) . ?
C18 C23 1.386(11) . ?
C18 C19 1.425(11) . ?
C19 C20 1.388(11) . ?
C19 C24 1.510(11) . ?
C20 C21 1.361(14) . ?
C21 C22 1.385(15) . ?
C22 C23 1.413(12) . ?
C23 C27 1.511(12) . ?
C24 C26 1.506(12) . ?
C24 C25 1.527(13) . ?
C27 C28 1.530(12) . ?
C27 C29 1.536(14) . ?
C37 C38 1.524(11) . ?
C38 C39 1.517(11) . ?
C39 C40 1.486(10) . ?
Yb1B O1B 2.371(5) . ?
Yb1B N2B 2.401(5) . ?
Yb1B N1B 2.405(5) . ?
Yb1B C30B 2.549(7) . ?
Si1B C30B 1.829(8) . ?
Si1B C31B 1.860(13) . ?
Si1B C32B 1.872(13) . ?
Si1B C33B 1.890(11) . ?
Si2B C30B 1.828(8) . ?
Si2B C34B 1.834(7) . ?
Si2B C35B 1.857(10) . ?
Si2B C36B 1.889(12) . ?
O1B C40B 1.443(10) . ?
O1B C37B 1.457(10) . ?
N1B C1B 1.323(9) . ?
N1B C6B 1.430(9) . ?
N2B C3B 1.331(8) . ?
N2B C18B 1.441(8) . ?
C1B C2B 1.420(9) . ?
C1B C4B 1.526(9) . ?
C2B C3B 1.416(9) . ?
C3B C5B 1.503(9) . ?
C6B C11B 1.410(11) . ?
C6B C7B 1.412(11) . ?
C7B C8B 1.407(12) . ?
C7B C12B 1.499(13) . ?
C8B C9B 1.379(15) . ?
C9B C10B 1.365(14) . ?
C10B C11B 1.391(11) . ?
C11B C15B 1.519(12) . ?
C12B C14B 1.538(13) . ?
C12B C13B 1.541(12) . ?
C15B C17B 1.510(13) . ?
C15B C16B 1.532(13) . ?
C18B C19B 1.395(10) . ?
C18B C23B 1.420(10) . ?
C19B C20B 1.406(10) . ?
C19B C24B 1.510(11) . ?
C20B C21B 1.383(12) . ?
C21B C22B 1.390(12) . ?
C22B C23B 1.404(10) . ?
C23B C27B 1.513(11) . ?
C24B C25B 1.535(13) . ?
C24B C26B 1.541(13) . ?
C27B C29B 1.491(13) . ?
C27B C28B 1.509(14) . ?
C37B C38B 1.494(11) . ?
C38B C39B 1.461(14) . ?
C39B C40B 1.537(13) . ?
